data_4324134
loop_
_publ_author_name
'Cheriyedath Raj Sankar'
'Savitree Bangarigadu-Sanasy'
'Abdeljalil Assoud'
'Holger Kleinke'

_publ_section_title
;
 Crystal Structures, Electronic Structures, and Physical Properties of
 Tl4MQ4 (M = Zr or Hf; Q = S or Se)
;
_journal_name_full 'Inorganic Chemistry'
_journal_page_first 245
_journal_page_last 249
_journal_paper_doi 10.1021/ic101925a
_journal_volume 50
_journal_year 2011
_chemical_formula_sum 'Hf Se4 Tl4'
_chemical_formula_weight 1311.81
_chemical_name_systematic
; 
 ? 
;
_space_group_IT_number 2
_symmetry_cell_setting triclinic
_symmetry_space_group_name_Hall '-P 1'
_symmetry_space_group_name_H-M 'P -1'
_atom_sites_solution_hydrogens none
_atom_sites_solution_primary direct
_atom_sites_solution_secondary difmap
_audit_creation_method SHELXL-97
_cell_angle_alpha 104.110(14)
_cell_angle_beta 105.052(13)
_cell_angle_gamma 90.092(13)
_cell_formula_units_Z 5
_cell_length_a 9.288(8)
_cell_length_b 9.271(8)
_cell_length_c 16.005(14)
_cell_measurement_temperature 296(2)
_cell_volume 1287.6(19)
_computing_structure_refinement 'SHELXL-97 (Sheldrick, 1997)'
_computing_structure_solution 'SHELXS-97 (Sheldrick, 1990)'
_diffrn_ambient_temperature 296(2)
_diffrn_measured_fraction_theta_full 0.895
_diffrn_measured_fraction_theta_max 0.895
_diffrn_radiation_monochromator graphite
_diffrn_radiation_source 'fine-focus sealed tube'
_diffrn_radiation_type MoK\a
_diffrn_radiation_wavelength 0.71073
_diffrn_reflns_av_R_equivalents 0.0738
_diffrn_reflns_av_sigmaI/netI 0.1650
_diffrn_reflns_limit_h_max 11
_diffrn_reflns_limit_h_min -12
_diffrn_reflns_limit_k_max 13
_diffrn_reflns_limit_k_min -11
_diffrn_reflns_limit_l_max 22
_diffrn_reflns_limit_l_min -22
_diffrn_reflns_number 9280
_diffrn_reflns_theta_full 30.00
_diffrn_reflns_theta_max 30.00
_diffrn_reflns_theta_min 2.93
_exptl_absorpt_coefficient_mu 86.450
_exptl_absorpt_correction_T_max 0.4785
_exptl_absorpt_correction_T_min 0.1295
_exptl_absorpt_correction_type empirical
_exptl_absorpt_process_details 'APEX II'
_exptl_crystal_colour black
_exptl_crystal_density_diffrn 8.458
_exptl_crystal_density_method 'not measured'
_exptl_crystal_description block
_exptl_crystal_F_000 2660
_exptl_crystal_size_max 0.04
_exptl_crystal_size_mid 0.02
_exptl_crystal_size_min 0.01
_refine_diff_density_max 5.787
_refine_diff_density_min -6.013
_refine_diff_density_rms 1.338
_refine_ls_extinction_coef 0.00027(4)
_refine_ls_extinction_expression Fc^*^=kFc[1+0.001xFc^2^\l^3^/sin(2\q)]^-1/4^
_refine_ls_extinction_method SHELXL
_refine_ls_goodness_of_fit_ref 1.183
_refine_ls_hydrogen_treatment none
_refine_ls_matrix_type full
_refine_ls_number_parameters 206
_refine_ls_number_reflns 6715
_refine_ls_number_restraints 0
_refine_ls_restrained_S_all 1.183
_refine_ls_R_factor_all 0.1946
_refine_ls_R_factor_gt 0.1075
_refine_ls_shift/su_max 0.000
_refine_ls_shift/su_mean 0.000
_refine_ls_structure_factor_coef Fsqd
_refine_ls_weighting_details 'calc w=1/[\s^2^(Fo^2^)+(0.1000P)^2^+0.0000P] where P=(Fo^2^+2Fc^2^)/3'
_refine_ls_weighting_scheme calc
_refine_ls_wR_factor_gt 0.2355
_refine_ls_wR_factor_ref 0.3284
_reflns_number_gt 3304
_reflns_number_total 6715
_reflns_threshold_expression >2sigma(I)
_cod_data_source_file ic101925a_si_004.cif
_cod_data_source_block Tl4HfSe4
_cod_original_cell_volume 1287.7(19)
_cod_database_code 4324134

loop_
_symmetry_equiv_pos_as_xyz
'x, y, z'
'-x, -y, -z'

loop_
_atom_site_label
_atom_site_type_symbol
_atom_site_fract_x
_atom_site_fract_y
_atom_site_fract_z
_atom_site_U_iso_or_equiv
_atom_site_adp_type
_atom_site_occupancy
_atom_site_symmetry_multiplicity
_atom_site_calc_flag
_atom_site_refinement_flags
_atom_site_disorder_assembly
_atom_site_disorder_group
Tl1 Tl 0.0570(3) 0.0838(3) 0.80122(16) 0.0326(6) Uani 1 1 d . . .
Tl2 Tl 0.2262(3) 0.7246(3) 0.40024(16) 0.0301(6) Uani 1 1 d . . .
Tl3 Tl 0.2304(3) 0.0884(3) 0.59727(17) 0.0325(6) Uani 1 1 d . . .
Tl4 Tl 0.2285(3) 0.4428(3) 0.79512(16) 0.0320(6) Uani 1 1 d . . .
Tl5 Tl 0.3806(3) 0.0883(3) 0.39145(17) 0.0332(6) Uani 1 1 d . . .
Tl6 Tl 0.3986(3) 0.7059(3) 0.19383(17) 0.0354(6) Uani 1 1 d . . .
Tl7 Tl 0.4137(3) 0.4569(3) 0.59882(16) 0.0311(6) Uani 1 1 d . . .
Tl8 Tl 0.5788(3) 0.0896(3) 0.19851(16) 0.0323(6) Uani 1 1 d . . .
Tl9 Tl 0.6060(3) 0.7256(3) 0.00207(16) 0.0327(6) Uani 1 1 d . . .
Tl10 Tl 0.7638(3) 0.0986(3) 0.00772(16) 0.0301(6) Uani 1 1 d . . .
Hf1 Hf 0.0182(3) 0.6855(2) 0.59967(15) 0.0204(5) Uani 1 1 d . . .
Hf2 Hf 0.1761(3) 0.3061(2) 0.19910(15) 0.0199(5) Uani 1 1 d . . .
Hf3 Hf 0.0000 0.5000 0.0000 0.0207(7) Uani 1 2 d S . .
Se1 Se 0.0559(7) 0.0422(6) 0.4009(4) 0.0252(12) Uani 1 1 d . . .
Se2 Se 0.0666(6) 0.3928(5) 0.5788(3) 0.0170(10) Uani 1 1 d . . .
Se3 Se 0.0684(6) 0.2260(6) 0.0200(3) 0.0186(11) Uani 1 1 d . . .
Se4 Se 0.0921(6) 0.5859(6) 0.1807(3) 0.0175(10) Uani 1 1 d . . .
Se5 Se 0.2403(6) 0.0286(6) 0.1946(4) 0.0214(11) Uani 1 1 d . . .
Se6 Se 0.2554(7) 0.3848(6) 0.3791(3) 0.0210(11) Uani 1 1 d . . .
Se7 Se 0.4478(6) 0.3781(7) 0.1969(4) 0.0231(12) Uani 1 1 d . . .
Se8 Se 0.7039(6) 0.2450(6) 0.3952(4) 0.0248(12) Uani 1 1 d . . .
Se9 Se 0.7198(6) 0.4296(6) 0.0031(4) 0.0223(12) Uani 1 1 d . . .
Se10 Se 0.8990(6) 0.2634(6) 0.2209(3) 0.0189(11) Uani 1 1 d . . .

loop_
_atom_site_aniso_label
_atom_site_aniso_U_11
_atom_site_aniso_U_22
_atom_site_aniso_U_33
_atom_site_aniso_U_23
_atom_site_aniso_U_13
_atom_site_aniso_U_12
Tl1 0.0295(14) 0.0343(13) 0.0354(13) 0.0089(10) 0.0110(11) -0.0043(11)
Tl2 0.0315(14) 0.0296(11) 0.0317(12) 0.0112(9) 0.0093(11) 0.0003(10)
Tl3 0.0250(13) 0.0334(12) 0.0378(13) 0.0128(10) 0.0026(11) -0.0010(10)
Tl4 0.0314(14) 0.0353(13) 0.0336(13) 0.0134(10) 0.0118(11) 0.0066(11)
Tl5 0.0255(14) 0.0419(14) 0.0378(13) 0.0223(11) 0.0066(11) 0.0031(11)
Tl6 0.0306(15) 0.0308(13) 0.0433(15) 0.0130(11) 0.0041(12) -0.0038(11)
Tl7 0.0261(13) 0.0331(12) 0.0359(13) 0.0139(10) 0.0069(11) 0.0030(10)
Tl8 0.0264(13) 0.0317(12) 0.0374(13) 0.0069(10) 0.0079(11) 0.0044(10)
Tl9 0.0315(14) 0.0339(13) 0.0338(13) 0.0090(10) 0.0106(11) 0.0025(11)
Tl10 0.0258(13) 0.0346(12) 0.0326(12) 0.0151(10) 0.0063(10) 0.0001(10)
Hf1 0.0216(13) 0.0203(11) 0.0217(11) 0.0075(8) 0.0081(10) -0.0002(9)
Hf2 0.0184(12) 0.0209(10) 0.0217(11) 0.0088(8) 0.0047(9) 0.0007(9)
Hf3 0.0218(18) 0.0225(15) 0.0206(15) 0.0103(12) 0.0059(14) 0.0029(13)
Se1 0.033(3) 0.021(3) 0.026(3) 0.011(2) 0.010(3) 0.004(2)
Se2 0.015(3) 0.019(2) 0.017(2) 0.0071(19) 0.001(2) 0.001(2)
Se3 0.019(3) 0.023(2) 0.015(2) 0.0134(19) 0.000(2) 0.006(2)
Se4 0.017(3) 0.023(2) 0.014(2) 0.0090(18) 0.002(2) 0.002(2)
Se5 0.021(3) 0.021(2) 0.025(3) 0.009(2) 0.006(2) 0.004(2)
Se6 0.024(3) 0.020(2) 0.019(2) 0.0058(19) 0.005(2) -0.004(2)
Se7 0.009(3) 0.033(3) 0.029(3) 0.015(2) 0.001(2) 0.004(2)
Se8 0.019(3) 0.027(3) 0.030(3) 0.010(2) 0.007(2) -0.001(2)
Se9 0.016(3) 0.032(3) 0.023(3) 0.015(2) 0.003(2) 0.000(2)
Se10 0.014(3) 0.030(3) 0.016(2) 0.011(2) 0.005(2) 0.001(2)

loop_
_atom_type_symbol
_atom_type_description
_atom_type_scat_dispersion_real
_atom_type_scat_dispersion_imag
_atom_type_scat_source
Se Se -0.0929 2.2259 'International Tables Vol C Tables 4.2.6.8 and 6.1.1.4'
Hf Hf -0.5830 6.1852 'International Tables Vol C Tables 4.2.6.8 and 6.1.1.4'
Tl Tl -2.8358 9.6688 'International Tables Vol C Tables 4.2.6.8 and 6.1.1.4'

loop_
_geom_angle_atom_site_label_1
_geom_angle_atom_site_label_2
_geom_angle_atom_site_label_3
_geom_angle
_geom_angle_site_symmetry_1
_geom_angle_site_symmetry_3
_geom_angle_publ_flag
Se5 Tl1 Se1 85.03(17) 2_556 2_556 ?
Se5 Tl1 Se10 78.52(15) 2_556 2_656 ?
Se1 Tl1 Se10 77.67(15) 2_556 2_656 ?
Se5 Tl1 Tl4 136.56(14) 2_556 . ?
Se1 Tl1 Tl4 96.70(13) 2_556 . ?
Se10 Tl1 Tl4 144.41(13) 2_656 . ?
Se5 Tl1 Tl8 133.71(14) 2_556 2_656 ?
Se1 Tl1 Tl8 90.51(14) 2_556 2_656 ?
Se10 Tl1 Tl8 55.62(11) 2_656 2_656 ?
Tl4 Tl1 Tl8 89.72(9) . 2_656 ?
Se2 Tl2 Se6 74.93(15) 2_566 . ?
Se2 Tl2 Se8 77.05(15) 2_566 2_666 ?
Se6 Tl2 Se8 86.74(15) . 2_666 ?
Se2 Tl2 Tl5 135.85(13) 2_566 1_565 ?
Se6 Tl2 Tl5 148.98(14) . 1_565 ?
Se8 Tl2 Tl5 102.32(13) 2_666 1_565 ?
Se2 Tl2 Tl7 130.32(13) 2_566 2_666 ?
Se6 Tl2 Tl7 56.69(12) . 2_666 ?
Se8 Tl2 Tl7 88.82(13) 2_666 2_666 ?
Tl5 Tl2 Tl7 93.50(10) 1_565 2_666 ?
Se1 Tl3 Se1 79.43(17) 2_556 . ?
Se1 Tl3 Se8 76.01(16) 2_556 2_656 ?
Se1 Tl3 Se8 101.00(17) . 2_656 ?
Se1 Tl3 Se2 88.02(16) 2_556 . ?
Se1 Tl3 Se2 72.72(15) . . ?
Se8 Tl3 Se2 163.76(17) 2_656 . ?
Se10 Tl4 Se9 85.14(15) 2_666 2_666 ?
Se10 Tl4 Se4 75.44(15) 2_666 2_566 ?
Se9 Tl4 Se4 77.57(15) 2_666 2_566 ?
Se10 Tl4 Tl6 134.54(13) 2_666 2_666 ?
Se9 Tl4 Tl6 96.55(13) 2_666 2_666 ?
Se4 Tl4 Tl6 149.40(13) 2_566 2_666 ?
Se10 Tl4 Tl1 132.34(14) 2_666 . ?
Se9 Tl4 Tl1 92.35(13) 2_666 . ?
Se4 Tl4 Tl1 57.69(11) 2_566 . ?
Tl6 Tl4 Tl1 93.07(9) 2_666 . ?
Se5 Tl5 Se6 79.24(15) . . ?
Se5 Tl5 Se1 84.03(17) . . ?
Se6 Tl5 Se1 77.11(16) . . ?
Se5 Tl5 Tl2 92.13(13) . 1_545 ?
Se6 Tl5 Tl2 135.02(15) . 1_545 ?
Se1 Tl5 Tl2 58.04(12) . 1_545 ?
Se4 Tl6 Se9 77.96(15) . 2_665 ?
Se4 Tl6 Se7 77.64(16) . . ?
Se9 Tl6 Se7 82.42(16) 2_665 . ?
Se4 Tl6 Tl4 136.67(13) . 2_666 ?
Se9 Tl6 Tl4 93.87(13) 2_665 2_666 ?
Se7 Tl6 Tl4 59.06(12) . 2_666 ?
Se8 Tl7 Se7 79.02(16) 2_666 2_666 ?
Se8 Tl7 Se2 77.29(16) 2_666 . ?
Se7 Tl7 Se2 105.20(15) 2_666 . ?
Se8 Tl7 Se6 87.23(16) 2_666 2_666 ?
Se7 Tl7 Se6 71.54(15) 2_666 2_666 ?
Se2 Tl7 Se6 164.52(15) . 2_666 ?
Se8 Tl7 Tl2 138.99(14) 2_666 2_666 ?
Se7 Tl7 Tl2 88.72(12) 2_666 2_666 ?
Se2 Tl7 Tl2 143.60(13) . 2_666 ?
Se6 Tl7 Tl2 51.84(12) 2_666 2_666 ?
Se7 Tl8 Se8 81.52(17) . . ?
Se7 Tl8 Se5 75.59(16) . . ?
Se8 Tl8 Se5 99.62(16) . . ?
Se7 Tl8 Se10 86.54(17) . . ?
Se8 Tl8 Se10 72.47(15) . . ?
Se5 Tl8 Se10 161.47(16) . . ?
Se7 Tl8 Tl1 139.80(14) . 2_656 ?
Se8 Tl8 Tl1 89.56(13) . 2_656 ?
Se5 Tl8 Tl1 144.59(14) . 2_656 ?
Se10 Tl8 Tl1 53.54(12) . 2_656 ?
Se9 Tl9 Se7 84.76(16) . 2_665 ?
Se9 Tl9 Se3 78.80(16) . 2_665 ?
Se7 Tl9 Se3 78.45(15) 2_665 2_665 ?
Se9 Tl9 Tl10 136.26(15) . 1_565 ?
Se7 Tl9 Tl10 92.11(13) 2_665 1_565 ?
Se3 Tl9 Tl10 57.94(11) 2_665 1_565 ?
Se3 Tl10 Se9 75.19(15) 1_655 . ?
Se3 Tl10 Se5 82.49(16) 1_655 2_655 ?
Se9 Tl10 Se5 97.65(15) . 2_655 ?
Se3 Tl10 Se10 75.97(15) 1_655 . ?
Se9 Tl10 Se10 79.96(15) . . ?
Se5 Tl10 Se10 158.24(16) 2_655 . ?
Se3 Tl10 Tl9 134.88(13) 1_655 1_545 ?
Se9 Tl10 Tl9 149.92(14) . 1_545 ?
Se5 Tl10 Tl9 87.89(12) 2_655 1_545 ?
Se10 Tl10 Tl9 105.09(12) . 1_545 ?
Se1 Hf1 Se8 91.6(2) 2_566 2_666 ?
Se1 Hf1 Se2 90.15(17) 2_566 2_566 ?
Se8 Hf1 Se2 92.74(18) 2_666 2_566 ?
Se1 Hf1 Se10 94.98(19) 2_566 2_666 ?
Se8 Hf1 Se10 89.02(18) 2_666 2_666 ?
Se2 Hf1 Se10 174.53(18) 2_566 2_666 ?
Se1 Hf1 Se2 172.28(19) 2_566 . ?
Se8 Hf1 Se2 92.29(18) 2_666 . ?
Se2 Hf1 Se2 82.99(16) 2_566 . ?
Se10 Hf1 Se2 91.76(16) 2_666 . ?
Se1 Hf1 Se6 90.36(19) 2_566 2_566 ?
Se8 Hf1 Se6 171.49(19) 2_666 2_566 ?
Se2 Hf1 Se6 95.55(18) 2_566 2_566 ?
Se10 Hf1 Se6 82.56(17) 2_666 2_566 ?
Se2 Hf1 Se6 86.80(17) . 2_566 ?
Se7 Hf2 Se5 91.31(19) . . ?
Se7 Hf2 Se3 94.76(19) . . ?
Se5 Hf2 Se3 88.95(18) . . ?
Se7 Hf2 Se6 90.82(19) . . ?
Se5 Hf2 Se6 92.05(17) . . ?
Se3 Hf2 Se6 174.3(2) . . ?
Se7 Hf2 Se10 172.3(2) . 1_455 ?
Se5 Hf2 Se10 93.54(18) . 1_455 ?
Se3 Hf2 Se10 91.36(18) . 1_455 ?
Se6 Hf2 Se10 82.98(18) . 1_455 ?
Se7 Hf2 Se4 89.85(18) . . ?
Se5 Hf2 Se4 172.74(19) . . ?
Se3 Hf2 Se4 83.81(16) . . ?
Se6 Hf2 Se4 95.10(17) . . ?
Se10 Hf2 Se4 86.10(17) 1_455 . ?
Se3 Hf3 Se3 180.0 . 2_565 ?
Se3 Hf3 Se9 92.37(17) . 2_665 ?
Se3 Hf3 Se9 87.63(17) 2_565 2_665 ?
Se3 Hf3 Se9 87.63(17) . 1_455 ?
Se3 Hf3 Se9 92.37(17) 2_565 1_455 ?
Se9 Hf3 Se9 180.00(6) 2_665 1_455 ?
Se3 Hf3 Se4 94.97(15) . 2_565 ?
Se3 Hf3 Se4 85.03(15) 2_565 2_565 ?
Se9 Hf3 Se4 91.59(16) 2_665 2_565 ?
Se9 Hf3 Se4 88.41(16) 1_455 2_565 ?
Se3 Hf3 Se4 85.03(15) . . ?
Se3 Hf3 Se4 94.97(15) 2_565 . ?
Se9 Hf3 Se4 88.41(16) 2_665 . ?
Se9 Hf3 Se4 91.59(16) 1_455 . ?
Se4 Hf3 Se4 180.00(9) 2_565 . ?
Hf1 Se1 Tl3 99.3(2) 2_566 2_556 ?
Hf1 Se1 Tl1 95.66(18) 2_566 2_556 ?
Tl3 Se1 Tl1 84.05(18) 2_556 2_556 ?
Hf1 Se1 Tl3 100.3(2) 2_566 . ?
Tl3 Se1 Tl3 100.57(17) 2_556 . ?
Tl1 Se1 Tl3 162.4(2) 2_556 . ?
Hf1 Se1 Tl5 96.61(19) 2_566 . ?
Tl3 Se1 Tl5 163.9(2) 2_556 . ?
Tl1 Se1 Tl5 92.31(17) 2_556 . ?
Tl3 Se1 Tl5 78.53(17) . . ?
Hf1 Se2 Hf1 97.01(16) 2_566 . ?
Hf1 Se2 Tl2 94.77(17) 2_566 2_566 ?
Hf1 Se2 Tl2 100.22(18) . 2_566 ?
Hf1 Se2 Tl7 96.40(16) 2_566 . ?
Hf1 Se2 Tl7 91.62(16) . . ?
Tl2 Se2 Tl7 162.60(18) 2_566 . ?
Hf1 Se2 Tl3 94.76(16) 2_566 . ?
Hf1 Se2 Tl3 161.1(2) . . ?
Tl2 Se2 Tl3 93.44(15) 2_566 . ?
Tl7 Se2 Tl3 72.39(13) . . ?
Hf2 Se3 Hf3 96.59(18) . . ?
Hf2 Se3 Tl10 98.87(17) . 1_455 ?
Hf3 Se3 Tl10 99.73(17) . 1_455 ?
Hf2 Se3 Tl9 90.46(17) . 2_665 ?
Hf3 Se3 Tl9 91.58(16) . 2_665 ?
Tl10 Se3 Tl9 164.4(2) 1_455 2_665 ?
Hf3 Se4 Hf2 94.41(17) . . ?
Hf3 Se4 Tl6 96.48(16) . . ?
Hf2 Se4 Tl6 95.53(18) . . ?
Hf3 Se4 Tl4 94.26(17) . 2_566 ?
Hf2 Se4 Tl4 97.44(16) . 2_566 ?
Tl6 Se4 Tl4 162.4(2) . 2_566 ?
Hf2 Se5 Tl1 97.19(19) . 2_556 ?
Hf2 Se5 Tl5 94.76(18) . . ?
Tl1 Se5 Tl5 96.02(17) 2_556 . ?
Hf2 Se5 Tl10 101.77(17) . 2_655 ?
Tl1 Se5 Tl10 102.38(18) 2_556 2_655 ?
Tl5 Se5 Tl10 153.4(2) . 2_655 ?
Hf2 Se5 Tl8 93.62(18) . . ?
Tl1 Se5 Tl8 168.9(2) 2_556 . ?
Tl5 Se5 Tl8 80.52(16) . . ?
Tl10 Se5 Tl8 77.75(14) 2_655 . ?
Hf2 Se6 Hf1 96.73(19) . 2_566 ?
Hf2 Se6 Tl5 92.89(17) . . ?
Hf1 Se6 Tl5 95.67(17) 2_566 . ?
Hf2 Se6 Tl2 96.41(16) . . ?
Hf1 Se6 Tl2 98.05(18) 2_566 . ?
Tl5 Se6 Tl2 162.4(2) . . ?
Hf2 Se6 Tl7 95.73(16) . 2_666 ?
Hf1 Se6 Tl7 164.6(2) 2_566 2_666 ?
Tl5 Se6 Tl7 92.77(17) . 2_666 ?
Tl2 Se6 Tl7 71.47(13) . 2_666 ?
Hf2 Se7 Tl8 99.4(2) . . ?
Hf2 Se7 Tl9 95.88(19) . 2_665 ?
Tl8 Se7 Tl9 84.65(17) . 2_665 ?
Hf2 Se7 Tl6 96.59(18) . . ?
Tl8 Se7 Tl6 164.0(2) . . ?
Tl9 Se7 Tl6 93.54(16) 2_665 . ?
Hf2 Se7 Tl7 100.38(19) . 2_666 ?
Tl8 Se7 Tl7 98.37(16) . 2_666 ?
Tl9 Se7 Tl7 162.7(2) 2_665 2_666 ?
Tl6 Se7 Tl7 78.83(16) . 2_666 ?
Hf1 Se8 Tl7 98.51(19) 2_666 2_666 ?
Hf1 Se8 Tl8 100.96(19) 2_666 . ?
Tl7 Se8 Tl8 101.04(18) 2_666 . ?
Hf1 Se8 Tl2 94.23(19) 2_666 2_666 ?
Tl7 Se8 Tl2 95.72(17) 2_666 2_666 ?
Tl8 Se8 Tl2 155.3(2) . 2_666 ?
Hf1 Se8 Tl3 93.05(18) 2_666 2_656 ?
Tl7 Se8 Tl3 167.7(2) 2_666 2_656 ?
Tl8 Se8 Tl3 80.64(16) . 2_656 ?
Tl2 Se8 Tl3 79.25(14) 2_666 2_656 ?
Hf3 Se9 Tl9 96.75(18) 1_655 . ?
Hf3 Se9 Tl6 96.48(17) 1_655 2_665 ?
Tl9 Se9 Tl6 96.46(16) . 2_665 ?
Hf3 Se9 Tl4 95.70(18) 1_655 2_666 ?
Tl9 Se9 Tl4 80.96(16) . 2_666 ?
Tl6 Se9 Tl4 167.8(2) 2_665 2_666 ?
Hf3 Se9 Tl10 97.01(17) 1_655 . ?
Tl9 Se9 Tl10 166.2(2) . . ?
Tl6 Se9 Tl10 82.69(16) 2_665 . ?
Tl4 Se9 Tl10 96.95(15) 2_666 . ?
Hf1 Se10 Hf2 97.23(18) 2_666 1_655 ?
Hf1 Se10 Tl4 99.23(18) 2_666 2_666 ?
Hf2 Se10 Tl4 101.02(17) 1_655 2_666 ?
Hf1 Se10 Tl1 91.08(15) 2_666 2_656 ?
Hf2 Se10 Tl1 90.34(17) 1_655 2_656 ?
Tl4 Se10 Tl1 163.5(2) 2_666 2_656 ?
Hf1 Se10 Tl8 94.00(15) 2_666 . ?
Hf2 Se10 Tl8 158.3(2) 1_655 . ?
Tl4 Se10 Tl8 95.46(17) 2_666 . ?
Tl1 Se10 Tl8 70.84(13) 2_656 . ?
Hf1 Se10 Tl10 161.9(2) 2_666 . ?
Hf2 Se10 Tl10 91.75(15) 1_655 . ?
Tl4 Se10 Tl10 94.41(15) 2_666 . ?
Tl1 Se10 Tl10 73.10(13) 2_656 . ?
Tl8 Se10 Tl10 72.78(13) . . ?

loop_
_geom_bond_atom_site_label_1
_geom_bond_atom_site_label_2
_geom_bond_distance
_geom_bond_site_symmetry_2
_geom_bond_publ_flag
Tl1 Se5 2.973(7) 2_556 ?
Tl1 Se1 3.053(7) 2_556 ?
Tl1 Se10 3.190(6) 2_656 ?
Tl1 Tl4 3.721(4) . ?
Tl1 Tl8 3.747(4) 2_656 ?
Tl2 Se2 3.055(6) 2_566 ?
Tl2 Se6 3.105(6) . ?
Tl2 Se8 3.109(7) 2_666 ?
Tl2 Tl5 3.711(4) 1_565 ?
Tl2 Tl7 3.744(4) 2_666 ?
Tl3 Se1 2.930(7) 2_556 ?
Tl3 Se1 3.064(7) . ?
Tl3 Se8 3.177(7) 2_656 ?
Tl3 Se2 3.248(6) . ?
Tl4 Se10 3.013(6) 2_666 ?
Tl4 Se9 3.064(6) 2_666 ?
Tl4 Se4 3.120(6) 2_566 ?
Tl4 Tl6 3.708(5) 2_666 ?
Tl5 Se5 2.990(6) . ?
Tl5 Se6 3.016(6) . ?
Tl5 Se1 3.093(7) . ?
Tl5 Tl2 3.711(4) 1_545 ?
Tl6 Se4 2.992(6) . ?
Tl6 Se9 2.998(6) 2_665 ?
Tl6 Se7 3.084(7) . ?
Tl6 Tl4 3.708(5) 2_666 ?
Tl7 Se8 2.962(7) 2_666 ?
Tl7 Se7 3.171(7) 2_666 ?
Tl7 Se2 3.197(6) . ?
Tl7 Se6 3.300(7) 2_666 ?
Tl7 Tl2 3.744(4) 2_666 ?
Tl8 Se7 2.944(6) . ?
Tl8 Se8 3.037(7) . ?
Tl8 Se5 3.176(7) . ?
Tl8 Se10 3.274(6) . ?
Tl8 Tl1 3.747(4) 2_656 ?
Tl9 Se9 2.945(6) . ?
Tl9 Se7 3.000(7) 2_665 ?
Tl9 Se3 3.177(7) 2_665 ?
Tl9 Tl10 3.725(4) 1_565 ?
Tl10 Se3 3.005(6) 1_655 ?
Tl10 Se9 3.112(6) . ?
Tl10 Se5 3.155(6) 2_655 ?
Tl10 Se10 3.283(6) . ?
Tl10 Tl9 3.725(4) 1_545 ?
Hf1 Se1 2.619(6) 2_566 ?
Hf1 Se8 2.634(7) 2_666 ?
Hf1 Se2 2.670(6) 2_566 ?
Hf1 Se10 2.693(6) 2_666 ?
Hf1 Se2 2.705(6) . ?
Hf1 Se6 2.748(6) 2_566 ?
Hf2 Se7 2.620(7) . ?
Hf2 Se5 2.630(6) . ?
Hf2 Se3 2.691(6) . ?
Hf2 Se6 2.692(6) . ?
Hf2 Se10 2.726(6) 1_455 ?
Hf2 Se4 2.771(6) . ?
Hf3 Se3 2.693(5) . ?
Hf3 Se3 2.693(5) 2_565 ?
Hf3 Se9 2.698(6) 2_665 ?
Hf3 Se9 2.698(6) 1_455 ?
Hf3 Se4 2.706(5) 2_565 ?
Hf3 Se4 2.706(5) . ?
Se1 Hf1 2.619(6) 2_566 ?
Se1 Tl3 2.930(7) 2_556 ?
Se1 Tl1 3.053(7) 2_556 ?
Se2 Hf1 2.670(6) 2_566 ?
Se2 Tl2 3.055(6) 2_566 ?
Se3 Tl10 3.005(6) 1_455 ?
Se3 Tl9 3.177(7) 2_665 ?
Se4 Tl4 3.120(6) 2_566 ?
Se5 Tl1 2.973(7) 2_556 ?
Se5 Tl10 3.155(6) 2_655 ?
Se6 Hf1 2.748(6) 2_566 ?
Se6 Tl7 3.300(7) 2_666 ?
Se7 Tl9 3.000(7) 2_665 ?
Se7 Tl7 3.171(7) 2_666 ?
Se8 Hf1 2.634(7) 2_666 ?
Se8 Tl7 2.962(7) 2_666 ?
Se8 Tl2 3.109(7) 2_666 ?
Se8 Tl3 3.177(7) 2_656 ?
Se9 Hf3 2.698(6) 1_655 ?
Se9 Tl6 2.998(6) 2_665 ?
Se9 Tl4 3.064(6) 2_666 ?
Se10 Hf1 2.693(6) 2_666 ?
Se10 Hf2 2.726(6) 1_655 ?
Se10 Tl4 3.013(6) 2_666 ?
Se10 Tl1 3.190(6) 2_656 ?
